data_1553370
loop_
_publ_author_name
'Yu, Zhang-Xin'
'Zheng, Cai-Juan'
'Chen, Guang-Ying'
'Huang, Rong-Li'
'Zhou, Xue-Ming'
'Niu, Zhi-Gang'
'Li, Xiao-Bao'
'Han, Chang-Ri'
'Song, Xiao-Ping'

_publ_section_title
;
 3,4- seco-Norclerodane Diterpenoids from the Roots of Polyalthia laui.
;
_journal_issue 1
_journal_name_full 'Journal of natural products'
_journal_page_first 27
_journal_page_last 34
_journal_paper_doi 10.1021/acs.jnatprod.8b00243
_journal_volume 82
_journal_year 2019
_chemical_absolute_configuration unk
_chemical_formula_moiety 'C19 H30 O5'
_chemical_formula_sum 'C19 H30 O5'
_chemical_formula_weight 338.43
_space_group_crystal_system monoclinic
_space_group_IT_number 4
_space_group_name_Hall 'P 2yb'
_space_group_name_H-M_alt 'P 1 21 1'
_atom_sites_solution_hydrogens geom
_atom_sites_solution_primary direct
_atom_sites_solution_secondary difmap
_audit_creation_date 2017-06-12
_audit_creation_method
;
Olex2 1.2
(compiled 2017.03.28 svn.r3405 for OlexSys, GUI svn.r5337)
;
_cell_angle_alpha 90.00
_cell_angle_beta 102.626(3)
_cell_angle_gamma 90.00
_cell_formula_units_Z 4
_cell_length_a 8.2372(2)
_cell_length_b 25.7913(7)
_cell_length_c 9.2037(2)
_cell_measurement_reflns_used 8091
_cell_measurement_temperature 293(2)
_cell_measurement_theta_max 67.1430
_cell_measurement_theta_min 3.4060
_cell_volume 1908.02(8)
_computing_cell_refinement
;
CrysAlisPro, Agilent Technologies,
Version 1.171.36.28 (release 01-02-2013 CrysAlis171 .NET)
(compiled Feb  1 2013,16:14:44)
;
_computing_data_collection
;
CrysAlisPro, Agilent Technologies,
Version 1.171.36.28 (release 01-02-2013 CrysAlis171 .NET)
(compiled Feb  1 2013,16:14:44)
;
_computing_data_reduction
;
CrysAlisPro, Agilent Technologies,
Version 1.171.36.28 (release 01-02-2013 CrysAlis171 .NET)
(compiled Feb  1 2013,16:14:44)
;
_computing_molecular_graphics 'Olex2 (Dolomanov et al., 2009)'
_computing_publication_material 'Olex2 (Dolomanov et al., 2009)'
_computing_structure_refinement 'ShelXL (Sheldrick, 2015)'
_computing_structure_solution 'ShelXS (Sheldrick, 2008)'
_diffrn_ambient_temperature 293(2)
_diffrn_detector_area_resol_mean 10.5095
_diffrn_measured_fraction_theta_full 0.999
_diffrn_measured_fraction_theta_max 0.999
_diffrn_measurement_details
;
#__ type_ start__ end____ width___ exp.time_
  1 omega   10.00  114.00   1.0000   30.8800
omega____ theta____ kappa____ phi______ frames
    -       40.0339   57.0000  -90.0000 104

#__ type_ start__ end____ width___ exp.time_
  2 omega   15.00  115.00   1.0000   30.8800
omega____ theta____ kappa____ phi______ frames
    -       40.0339   38.0000   30.0000 100

#__ type_ start__ end____ width___ exp.time_
  3 omega   40.00  118.00   1.0000   30.8800
omega____ theta____ kappa____ phi______ frames
    -       40.0339  172.0000 -129.0000 78

#__ type_ start__ end____ width___ exp.time_
  4 omega -121.00  -63.00   1.0000   60.5100
omega____ theta____ kappa____ phi______ frames
    -      -83.0000  125.0000 -180.0000 58

#__ type_ start__ end____ width___ exp.time_
  5 omega -146.00 -120.00   1.0000   60.5100
omega____ theta____ kappa____ phi______ frames
    -      -83.0000  -45.0000 -180.0000 26

#__ type_ start__ end____ width___ exp.time_
  6 omega   40.00   66.00   1.0000   60.5100
omega____ theta____ kappa____ phi______ frames
    -       93.5000  -93.0000  119.7100 26

#__ type_ start__ end____ width___ exp.time_
  7 omega   75.00  122.00   1.0000   60.5100
omega____ theta____ kappa____ phi______ frames
    -       93.5000  -90.0000  -27.1648 47

#__ type_ start__ end____ width___ exp.time_
  8 omega   84.00  109.00   1.0000   60.5100
omega____ theta____ kappa____ phi______ frames
    -       93.5000  -93.0000   44.0883 25

#__ type_ start__ end____ width___ exp.time_
  9 omega   35.00   69.00   1.0000   60.5100
omega____ theta____ kappa____ phi______ frames
    -       93.5000  -30.0000  150.0000 34

#__ type_ start__ end____ width___ exp.time_
 10 omega   83.00  109.00   1.0000   60.5100
omega____ theta____ kappa____ phi______ frames
    -       93.5000  -61.0000  -90.0000 26

#__ type_ start__ end____ width___ exp.time_
 11 omega   99.00  125.00   1.0000   60.5100
omega____ theta____ kappa____ phi______ frames
    -       93.5000  -84.0000   51.9939 26

#__ type_ start__ end____ width___ exp.time_
 12 omega   63.00  103.00   1.0000   60.5100
omega____ theta____ kappa____ phi______ frames
    -       93.5000   30.0000  -60.0000 40

#__ type_ start__ end____ width___ exp.time_
 13 omega  122.00  148.00   1.0000   60.5100
omega____ theta____ kappa____ phi______ frames
    -       93.5000   30.0000  -60.0000 26

#__ type_ start__ end____ width___ exp.time_
 14 omega  132.00  170.00   1.0000   60.5100
omega____ theta____ kappa____ phi______ frames
    -       93.5000   30.0000 -120.0000 38

#__ type_ start__ end____ width___ exp.time_
 15 omega   18.00   44.00   1.0000   60.5100
omega____ theta____ kappa____ phi______ frames
    -       93.5000  -90.0000  -27.1648 26

#__ type_ start__ end____ width___ exp.time_
 16 omega   38.00   64.00   1.0000   60.5100
omega____ theta____ kappa____ phi______ frames
    -       93.5000  -61.0000  -90.0000 26

#__ type_ start__ end____ width___ exp.time_
 17 omega  107.00  163.00   1.0000   60.5100
omega____ theta____ kappa____ phi______ frames
    -       93.5000   45.0000 -150.0000 56

#__ type_ start__ end____ width___ exp.time_
 18 omega   80.00  106.00   1.0000   60.5100
omega____ theta____ kappa____ phi______ frames
    -       93.5000  -80.0000   36.5977 26

#__ type_ start__ end____ width___ exp.time_
 19 omega   60.00  142.00   1.0000   60.5100
omega____ theta____ kappa____ phi______ frames
    -       93.5000   77.0000   60.0000 82

#__ type_ start__ end____ width___ exp.time_
 20 omega   21.00   95.00   1.0000   60.5100
omega____ theta____ kappa____ phi______ frames
    -       93.5000 -125.0000 -180.0000 74

#__ type_ start__ end____ width___ exp.time_
 21 omega   77.00  123.00   1.0000   60.5100
omega____ theta____ kappa____ phi______ frames
    -       93.5000  -61.0000  150.0000 46

#__ type_ start__ end____ width___ exp.time_
 22 omega   18.00   58.00   1.0000   60.5100
omega____ theta____ kappa____ phi______ frames
    -       93.5000  -84.0000   51.9939 40

#__ type_ start__ end____ width___ exp.time_
 23 omega   74.00  100.00   1.0000   60.5100
omega____ theta____ kappa____ phi______ frames
    -       93.5000   45.0000 -150.0000 26

#__ type_ start__ end____ width___ exp.time_
 24 omega   65.00  167.00   1.0000   60.5100
omega____ theta____ kappa____ phi______ frames
    -       93.5000   61.0000  150.0000 102

#__ type_ start__ end____ width___ exp.time_
 25 omega   26.00   77.00   1.0000   60.5100
omega____ theta____ kappa____ phi______ frames
    -       93.5000  -45.0000  -60.0000 51

#__ type_ start__ end____ width___ exp.time_
 26 omega  136.00  164.00   1.0000   60.5100
omega____ theta____ kappa____ phi______ frames
    -       93.5000   61.0000   30.0000 28

#__ type_ start__ end____ width___ exp.time_
 27 omega   78.00  115.00   1.0000   60.5100
omega____ theta____ kappa____ phi______ frames
    -       93.5000  125.0000   60.0000 37

#__ type_ start__ end____ width___ exp.time_
 28 omega   28.00   53.00   1.0000   60.5100
omega____ theta____ kappa____ phi______ frames
    -       93.5000  -30.0000  120.0000 25

#__ type_ start__ end____ width___ exp.time_
 29 omega   81.00  109.00   1.0000   60.5100
omega____ theta____ kappa____ phi______ frames
    -       93.5000   61.0000   30.0000 28

#__ type_ start__ end____ width___ exp.time_
 30 omega   26.00   51.00   1.0000   60.5100
omega____ theta____ kappa____ phi______ frames
    -       93.5000  -77.0000  120.0000 25

#__ type_ start__ end____ width___ exp.time_
 31 omega   29.00   77.00   1.0000   60.5100
omega____ theta____ kappa____ phi______ frames
    -       93.5000  -45.0000   30.0000 48

#__ type_ start__ end____ width___ exp.time_
 32 omega   86.00  111.00   1.0000   60.5100
omega____ theta____ kappa____ phi______ frames
    -       93.5000  -93.0000  119.7100 25

#__ type_ start__ end____ width___ exp.time_
 33 omega  119.00  167.00   1.0000   60.5100
omega____ theta____ kappa____ phi______ frames
    -       93.5000   61.0000  120.0000 48

#__ type_ start__ end____ width___ exp.time_
 34 omega   76.00  103.00   1.0000   60.5100
omega____ theta____ kappa____ phi______ frames
    -       93.5000  -61.0000    0.0000 27

#__ type_ start__ end____ width___ exp.time_
 35 omega   16.00   61.00   1.0000   60.5100
omega____ theta____ kappa____ phi______ frames
    -       93.5000  -30.0000 -120.0000 45

#__ type_ start__ end____ width___ exp.time_
 36 omega   23.00   49.00   1.0000   60.5100
omega____ theta____ kappa____ phi______ frames
    -       93.5000  -45.0000 -150.0000 26

#__ type_ start__ end____ width___ exp.time_
 37 omega   31.00  131.00   1.0000   60.5100
omega____ theta____ kappa____ phi______ frames
    -       93.5000  -92.0000  -71.8768 100

#__ type_ start__ end____ width___ exp.time_
 38 omega   61.00   86.00   1.0000   60.5100
omega____ theta____ kappa____ phi______ frames
    -       93.5000   77.0000   30.0000 25

#__ type_ start__ end____ width___ exp.time_
 39 omega   18.00   62.00   1.0000   60.5100
omega____ theta____ kappa____ phi______ frames
    -       93.5000  -93.0000   44.0883 44

#__ type_ start__ end____ width___ exp.time_
 40 omega   77.00  105.00   1.0000   60.5100
omega____ theta____ kappa____ phi______ frames
    -       93.5000   77.0000   90.0000 28

#__ type_ start__ end____ width___ exp.time_
 41 omega   99.00  125.00   1.0000   60.5100
omega____ theta____ kappa____ phi______ frames
    -       93.5000  -91.0000  179.3357 26
;
_diffrn_measurement_device_type 'Xcalibur, Atlas, Gemini ultra'
_diffrn_measurement_method '\w scans'
_diffrn_orient_matrix_UB_11 -0.1287673000
_diffrn_orient_matrix_UB_12 -0.0422297000
_diffrn_orient_matrix_UB_13 -0.0621592000
_diffrn_orient_matrix_UB_21 0.1104501000
_diffrn_orient_matrix_UB_22 -0.0409865000
_diffrn_orient_matrix_UB_23 0.0959150000
_diffrn_orient_matrix_UB_31 -0.0892086000
_diffrn_orient_matrix_UB_32 0.0102370000
_diffrn_orient_matrix_UB_33 0.1278919000
_diffrn_radiation_monochromator mirror
_diffrn_radiation_type CuK\a
_diffrn_radiation_wavelength 1.54184
_diffrn_reflns_av_R_equivalents 0.0916
_diffrn_reflns_av_unetI/netI 0.0556
_diffrn_reflns_limit_h_max 8
_diffrn_reflns_limit_h_min -9
_diffrn_reflns_limit_k_max 30
_diffrn_reflns_limit_k_min -30
_diffrn_reflns_limit_l_max 10
_diffrn_reflns_limit_l_min -10
_diffrn_reflns_number 20920
_diffrn_reflns_theta_full 67.08
_diffrn_reflns_theta_max 67.08
_diffrn_reflns_theta_min 3.43
_diffrn_source 'Enhance Ultra (Cu) X-ray Source'
_exptl_absorpt_coefficient_mu 0.681
_exptl_absorpt_correction_T_max 1.00000
_exptl_absorpt_correction_T_min 0.31834
_exptl_absorpt_correction_type multi-scan
_exptl_absorpt_process_details
;
CrysAlisPro, Agilent Technologies,
Version 1.171.36.28 (release 01-02-2013 CrysAlis171 .NET)
(compiled Feb  1 2013,16:14:44)
Empirical absorption correction using spherical harmonics,
 implemented in SCALE3 ABSPACK scaling algorithm.
;
_exptl_crystal_colour
;
;
_exptl_crystal_density_diffrn 1.178
_exptl_crystal_density_method 'not measured'
_exptl_crystal_description
;
;
_exptl_crystal_F_000 736
_exptl_crystal_size_max 0.13
_exptl_crystal_size_mid 0.12
_exptl_crystal_size_min 0.11
_refine_diff_density_max 0.260
_refine_diff_density_min -0.289
_refine_diff_density_rms 0.061
_refine_ls_abs_structure_details 'Flack H D (1983), Acta Cryst. A39, 876-881'
_refine_ls_abs_structure_Flack 0.3(3)
_refine_ls_extinction_method none
_refine_ls_goodness_of_fit_ref 1.033
_refine_ls_hydrogen_treatment constr
_refine_ls_matrix_type full
_refine_ls_number_parameters 444
_refine_ls_number_reflns 6714
_refine_ls_number_restraints 1
_refine_ls_restrained_S_all 1.033
_refine_ls_R_factor_all 0.0856
_refine_ls_R_factor_gt 0.0707
_refine_ls_shift/su_max 0.000
_refine_ls_shift/su_mean 0.000
_refine_ls_structure_factor_coef Fsqd
_refine_ls_weighting_details 'calc w=1/[\s^2^(Fo^2^)+(0.1387P)^2^+0.0000P] where P=(Fo^2^+2Fc^2^)/3'
_refine_ls_weighting_scheme calc
_refine_ls_wR_factor_gt 0.1832
_refine_ls_wR_factor_ref 0.2058
_reflns_number_gt 5346
_reflns_number_total 6714
_reflns_threshold_expression >2sigma(I)
_cod_data_source_file np8b00243_si_002.cif
_cod_data_source_block p4-2(10-11)06
_cod_original_cell_volume 1908.03(9)
_cod_database_code 1553370
_chemical_oxdiff_formula 'C1 O1'
_reflns_odcompleteness_completeness 99.89
_reflns_odcompleteness_iscentric 1
_reflns_odcompleteness_theta 66.97
_olex2_refinement_description
;
1. Fixed Uiso
 At 1.2 times of:
  All C(H) groups, All C(H,H) groups
 At 1.5 times of:
  All C(H,H,H) groups, All O(H) groups
2.a Ternary CH refined with riding coordinates:
 C24(H24), C6(H6), C4(H4A), C22(H22)
2.b Secondary CH2 refined with riding coordinates:
 C12(H12A,H12B), C30(H30A,H30B), C31(H31A,H31B), C11(H11A,H11B), C17(H17A,
 H17B), C20(H20A,H20B), C3(H3A,H3B), C28(H28A,H28B), C2(H2A,H2B), C21(H21A,H21B)
2.c Aromatic/amide H refined with riding coordinates:
 C15(H15), C34(H34)
2.d Tetrahedral OH refined with riding coordinates:
 O4(H4), O2(H2), O8(H8)
2.e Idealised Me refined as rotating group:
 C27(H27A,H27B,H27C), C10(H10A,H10B,H10C), C37(H37A,H37B,H37C), C25(H25A,H25B,
 H25C), C44(H44A,H44B,H44C), C9(H9A,H9B,H9C), C8(H8A,H8B,H8C), C14(H14A,H14B,
 H14C), C33(H33A,H33B,H33C), C36(H36A,H36B,H36C)
2.f Idealised tetrahedral OH refined as rotating group:
 O10(H10)
;
_olex2_date_sample_data_collection 2017-05-21
_olex2_submission_special_instructions 'No special instructions were received'

loop_
_space_group_symop_id
_space_group_symop_operation_xyz
1 'x, y, z'
2 '-x, y+1/2, -z'

loop_
_atom_site_label
_atom_site_type_symbol
_atom_site_fract_x
_atom_site_fract_y
_atom_site_fract_z
_atom_site_U_iso_or_equiv
_atom_site_adp_type
_atom_site_occupancy
_atom_site_calc_flag
_atom_site_refinement_flags_posn
O4 O 0.5986(3) 0.17476(11) 0.3941(3) 0.0724(7) Uani 1 d .
H4 H 0.5465 0.1884 0.3176 0.109 Uiso 1 calc R
O7 O 0.7962(3) 0.22719(11) 0.6032(3) 0.0660(6) Uani 1 d .
O2 O 0.5437(3) 0.11592(12) -0.2301(3) 0.0725(7) Uani 1 d .
H2 H 0.4783 0.1185 -0.3109 0.109 Uiso 1 calc R
C13 C 0.4126(4) 0.11816(14) 0.1328(3) 0.0483(7) Uani 1 d .
O8 O 0.9495(4) 0.15675(10) 0.6611(3) 0.0726(7) Uani 1 d .
H8 H 0.9621 0.1443 0.7448 0.109 Uiso 1 calc R
C16 C 0.6276(4) 0.12854(14) 0.3684(4) 0.0531(7) Uani 1 d .
O9 O 0.7066(4) 0.18572(13) -0.0394(3) 0.0805(8) Uani 1 d .
C32 C 0.8572(4) 0.25233(15) 0.2224(4) 0.0542(8) Uani 1 d .
C15 C 0.5375(4) 0.10027(14) 0.2378(4) 0.0553(8) Uani 1 d .
H15 H 0.5710 0.0663 0.2270 0.066 Uiso 1 calc R
C34 C 0.9116(4) 0.20721(17) 0.1789(4) 0.0596(9) Uani 1 d .
H34 H 1.0124 0.1953 0.2352 0.071 Uiso 1 calc R
O3 O 0.7524(3) 0.06298(14) -0.1470(4) 0.0872(9) Uani 1 d .
C5 C 0.2988(4) -0.00244(13) -0.1416(4) 0.0535(7) Uani 1 d .
C12 C 0.3198(4) 0.08430(15) 0.0092(4) 0.0551(8) Uani 1 d .
H12A H 0.3149 0.1024 -0.0842 0.066 Uiso 1 calc R
H12B H 0.2065 0.0807 0.0217 0.066 Uiso 1 calc R
C24 C 1.0956(4) 0.29055(12) 0.6973(3) 0.0486(7) Uani 1 d .
H24 H 0.9859 0.3024 0.6434 0.058 Uiso 1 calc R
C30 C 0.9565(4) 0.28322(15) 0.3500(4) 0.0562(8) Uani 1 d .
H30A H 0.8844 0.2913 0.4173 0.067 Uiso 1 calc R
H30B H 0.9868 0.3158 0.3106 0.067 Uiso 1 calc R
O6 O 1.0230(5) 0.33710(16) 1.0399(3) 0.0894(10) Uani 1 d .
C35 C 0.8330(4) 0.17436(16) 0.0546(4) 0.0612(9) Uani 1 d .
C6 C 0.3273(4) 0.02269(13) -0.2880(3) 0.0487(7) Uani 1 d .
H6 H 0.2888 0.0586 -0.2857 0.058 Uiso 1 calc R
C31 C 1.1138(4) 0.25863(17) 0.4404(4) 0.0578(8) Uani 1 d .
H31A H 1.1902 0.2532 0.3752 0.069 Uiso 1 calc R
H31B H 1.0855 0.2248 0.4738 0.069 Uiso 1 calc R
C26 C 1.0008(5) 0.33617(14) 0.9059(4) 0.0585(8) Uani 1 d .
C19 C 1.1490(4) 0.32964(13) 0.8300(4) 0.0522(7) Uani 1 d .
C4 C 0.1089(5) -0.00334(15) -0.1478(4) 0.0584(8) Uani 1 d .
H4A H 0.0722 0.0329 -0.1551 0.070 Uiso 1 calc R
O10 O 0.9077(4) 0.12999(16) 0.0513(5) 0.0997(12) Uani 1 d .
H10 H 0.8417 0.1088 0.0051 0.150 Uiso 1 calc GR
O5 O 0.7399(4) 0.10273(13) 0.4582(4) 0.0837(9) Uani 1 d .
C23 C 1.2063(4) 0.28988(16) 0.5787(4) 0.0582(8) Uani 1 d .
C11 C 0.3881(5) 0.03028(14) -0.0053(4) 0.0553(8) Uani 1 d .
H11A H 0.3840 0.0111 0.0845 0.066 Uiso 1 calc R
H11B H 0.5043 0.0336 -0.0096 0.066 Uiso 1 calc R
C17 C 0.5099(5) 0.02671(17) -0.3000(5) 0.0667(10) Uani 1 d .
H17A H 0.5651 -0.0055 -0.2638 0.080 Uiso 1 calc R
H17B H 0.5124 0.0296 -0.4046 0.080 Uiso 1 calc R
C18 C 0.6095(4) 0.07069(17) -0.2184(4) 0.0633(9) Uani 1 d .
C20 C 1.1792(5) 0.38345(15) 0.7688(4) 0.0620(8) Uani 1 d .
H20A H 1.0738 0.3976 0.7158 0.074 Uiso 1 calc R
H20B H 1.2233 0.4064 0.8516 0.074 Uiso 1 calc R
C1 C 0.2213(5) -0.00092(16) -0.4354(4) 0.0618(9) Uani 1 d .
C22 C 1.2325(5) 0.34687(19) 0.5328(5) 0.0682(10) Uani 1 d .
H22 H 1.1217 0.3601 0.4866 0.082 Uiso 1 calc R
C29 C 0.9294(4) 0.20451(14) 0.6676(3) 0.0527(7) Uani 1 d .
C27 C 0.8279(5) 0.3425(2) 0.8162(5) 0.0736(10) Uani 1 d .
H27A H 0.7845 0.3094 0.7796 0.110 Uiso 1 calc GR
H27B H 0.8289 0.3653 0.7337 0.110 Uiso 1 calc GR
H27C H 0.7591 0.3571 0.8775 0.110 Uiso 1 calc GR
C7 C 0.2292(6) 0.0365(2) -0.5644(4) 0.0792(13) Uani 1 d .
C10 C 0.3760(6) -0.05759(17) -0.1112(6) 0.0808(12) Uani 1 d .
H10A H 0.3129 -0.0818 -0.1805 0.121 Uiso 1 calc GR
H10B H 0.3737 -0.0680 -0.0115 0.121 Uiso 1 calc GR
H10C H 0.4890 -0.0570 -0.1228 0.121 Uiso 1 calc GR
C3 C 0.0117(5) -0.03049(18) -0.2882(5) 0.0703(10) Uani 1 d .
H3A H 0.0482 -0.0662 -0.2886 0.084 Uiso 1 calc R
H3B H -0.1059 -0.0306 -0.2873 0.084 Uiso 1 calc R
C28 C 1.0652(5) 0.23667(14) 0.7594(4) 0.0602(8) Uani 1 d .
H28A H 1.1680 0.2171 0.7736 0.072 Uiso 1 calc R
H28B H 1.0403 0.2415 0.8568 0.072 Uiso 1 calc R
C2 C 0.0368(5) -0.00394(17) -0.4261(4) 0.0646(9) Uani 1 d .
H2A H -0.0080 0.0309 -0.4290 0.078 Uiso 1 calc R
H2B H -0.0249 -0.0224 -0.5124 0.078 Uiso 1 calc R
C37 C 1.3748(5) 0.2618(2) 0.6331(6) 0.0859(14) Uani 1 d .
H37A H 1.4439 0.2818 0.7107 0.129 Uiso 1 calc GR
H37B H 1.4292 0.2581 0.5515 0.129 Uiso 1 calc GR
H37C H 1.3557 0.2282 0.6708 0.129 Uiso 1 calc GR
C25 C 1.3013(6) 0.31292(19) 0.9470(5) 0.0745(11) Uani 1 d .
H25A H 1.2811 0.2796 0.9858 0.112 Uiso 1 calc GR
H25B H 1.3225 0.3378 1.0264 0.112 Uiso 1 calc GR
H25C H 1.3961 0.3109 0.9023 0.112 Uiso 1 calc GR
C44 C 0.2813(6) -0.0547(2) -0.4736(6) 0.0882(14) Uani 1 d .
H44A H 0.3985 -0.0534 -0.4707 0.132 Uiso 1 calc GR
H44B H 0.2225 -0.0646 -0.5715 0.132 Uiso 1 calc GR
H44C H 0.2605 -0.0796 -0.4024 0.132 Uiso 1 calc GR
C21 C 1.2985(5) 0.38220(19) 0.6653(5) 0.0730(10) Uani 1 d .
H21A H 1.4061 0.3697 0.7189 0.088 Uiso 1 calc R
H21B H 1.3130 0.4170 0.6302 0.088 Uiso 1 calc R
O1 O 0.2663(8) 0.0207(2) -0.6747(5) 0.149(2) Uani 1 d .
C9 C 0.0595(7) -0.0256(2) -0.0090(6) 0.0885(14) Uani 1 d .
H9A H 0.0954 -0.0611 0.0043 0.133 Uiso 1 calc GR
H9B H -0.0592 -0.0240 -0.0214 0.133 Uiso 1 calc GR
H9C H 0.1114 -0.0058 0.0768 0.133 Uiso 1 calc GR
C8 C 0.1893(7) 0.0931(3) -0.5540(6) 0.0947(16) Uani 1 d .
H8A H 0.1361 0.0985 -0.4723 0.142 Uiso 1 calc GR
H8B H 0.1162 0.1040 -0.6449 0.142 Uiso 1 calc GR
H8C H 0.2903 0.1129 -0.5383 0.142 Uiso 1 calc GR
C14 C 0.3465(5) 0.17191(15) 0.1236(5) 0.0660(9) Uani 1 d .
H14A H 0.3707 0.1873 0.2210 0.099 Uiso 1 calc GR
H14B H 0.2283 0.1712 0.0858 0.099 Uiso 1 calc GR
H14C H 0.3978 0.1920 0.0581 0.099 Uiso 1 calc GR
C33 C 0.6966(5) 0.27728(18) 0.1508(5) 0.0721(10) Uani 1 d .
H33A H 0.6445 0.2578 0.0643 0.108 Uiso 1 calc GR
H33B H 0.7170 0.3120 0.1220 0.108 Uiso 1 calc GR
H33C H 0.6248 0.2781 0.2201 0.108 Uiso 1 calc GR
C36 C 1.3371(7) 0.3527(3) 0.4155(7) 0.106(2) Uani 1 d .
H36A H 1.4466 0.3391 0.4540 0.160 Uiso 1 calc GR
H36B H 1.3447 0.3887 0.3913 0.160 Uiso 1 calc GR
H36C H 1.2856 0.3338 0.3275 0.160 Uiso 1 calc GR

loop_
_atom_site_aniso_label
_atom_site_aniso_U_11
_atom_site_aniso_U_22
_atom_site_aniso_U_33
_atom_site_aniso_U_23
_atom_site_aniso_U_13
_atom_site_aniso_U_12
O4 0.0757(16) 0.0675(18) 0.0681(16) -0.0151(14) 0.0029(13) -0.0001(12)
O7 0.0610(13) 0.0628(15) 0.0714(16) -0.0139(13) 0.0081(12) -0.0011(11)
O2 0.0723(16) 0.0658(17) 0.0768(18) -0.0037(14) 0.0103(13) -0.0044(13)
C13 0.0512(15) 0.0558(18) 0.0421(15) -0.0012(13) 0.0194(13) -0.0014(12)
O8 0.0979(19) 0.0471(15) 0.0658(16) 0.0015(11) 0.0030(14) -0.0008(12)
C16 0.0566(16) 0.054(2) 0.0509(18) -0.0022(15) 0.0178(14) -0.0049(14)
O9 0.0840(18) 0.084(2) 0.0650(16) -0.0095(14) -0.0029(15) -0.0122(15)
C32 0.0537(16) 0.069(2) 0.0426(16) 0.0053(15) 0.0156(13) -0.0075(14)
C15 0.0662(19) 0.0536(19) 0.0478(17) -0.0062(15) 0.0163(15) 0.0023(14)
C34 0.0504(16) 0.083(3) 0.0473(17) -0.0072(16) 0.0139(14) -0.0055(15)
O3 0.0553(14) 0.095(2) 0.108(2) -0.0329(19) 0.0109(15) 0.0027(14)
C5 0.0679(19) 0.0426(16) 0.0499(17) -0.0018(14) 0.0125(15) 0.0048(13)
C12 0.0627(18) 0.062(2) 0.0425(17) -0.0058(14) 0.0153(14) 0.0055(14)
C24 0.0495(15) 0.0504(18) 0.0436(16) -0.0007(13) 0.0056(12) 0.0015(12)
C30 0.0597(17) 0.068(2) 0.0412(16) -0.0009(15) 0.0114(14) 0.0026(15)
O6 0.116(2) 0.109(3) 0.0447(15) 0.0019(15) 0.0222(15) -0.0095(19)
C35 0.0529(17) 0.077(3) 0.0569(19) -0.0108(18) 0.0201(16) -0.0098(16)
C6 0.0553(16) 0.0461(16) 0.0475(16) -0.0122(13) 0.0170(13) 0.0012(12)
C31 0.0516(16) 0.074(2) 0.0492(18) -0.0043(16) 0.0142(14) 0.0051(15)
C26 0.082(2) 0.0469(18) 0.0479(19) -0.0013(15) 0.0182(16) -0.0031(15)
C19 0.0607(17) 0.0502(18) 0.0421(16) -0.0005(13) 0.0033(13) -0.0001(13)
C4 0.069(2) 0.053(2) 0.0571(19) 0.0009(15) 0.0223(16) -0.0075(15)
O10 0.0725(17) 0.106(3) 0.115(3) -0.052(2) 0.0079(18) 0.0045(17)
O5 0.095(2) 0.0701(19) 0.0726(18) 0.0006(14) -0.0107(15) 0.0020(15)
C23 0.0480(16) 0.071(2) 0.0550(19) -0.0084(16) 0.0096(14) 0.0024(14)
C11 0.0644(18) 0.057(2) 0.0454(16) -0.0003(14) 0.0141(14) 0.0061(14)
C17 0.0608(19) 0.075(3) 0.069(2) -0.022(2) 0.0249(17) 0.0011(16)
C18 0.0528(18) 0.078(3) 0.067(2) -0.0167(19) 0.0288(16) -0.0087(17)
C20 0.069(2) 0.0518(19) 0.064(2) -0.0056(17) 0.0109(17) -0.0072(15)
C1 0.067(2) 0.071(2) 0.0504(19) -0.0203(17) 0.0201(16) -0.0003(16)
C22 0.0613(19) 0.085(3) 0.061(2) -0.0001(19) 0.0179(16) -0.0160(18)
C29 0.0652(18) 0.0518(19) 0.0410(16) -0.0002(14) 0.0113(14) -0.0020(14)
C27 0.074(2) 0.083(3) 0.070(2) -0.014(2) 0.0295(19) 0.002(2)
C7 0.080(3) 0.121(4) 0.0410(19) -0.014(2) 0.0221(18) -0.018(2)
C10 0.103(3) 0.051(2) 0.084(3) -0.002(2) 0.010(2) 0.010(2)
C3 0.066(2) 0.069(2) 0.079(3) -0.005(2) 0.0208(19) -0.0123(17)
C28 0.075(2) 0.052(2) 0.0475(18) -0.0002(15) 0.0005(16) -0.0010(15)
C2 0.067(2) 0.072(2) 0.055(2) -0.0155(18) 0.0121(16) -0.0068(17)
C37 0.053(2) 0.117(4) 0.083(3) -0.025(3) 0.0056(19) 0.016(2)
C25 0.078(2) 0.071(3) 0.063(2) -0.0048(19) -0.0089(19) 0.0040(18)
C44 0.090(3) 0.087(3) 0.089(3) -0.049(3) 0.022(2) 0.001(2)
C21 0.066(2) 0.073(3) 0.080(3) -0.001(2) 0.0165(19) -0.0173(18)
O1 0.230(6) 0.170(5) 0.071(2) -0.041(3) 0.088(3) -0.049(4)
C9 0.110(3) 0.088(3) 0.078(3) 0.017(2) 0.045(3) -0.015(3)
C8 0.109(4) 0.112(4) 0.072(3) 0.030(3) 0.039(3) 0.017(3)
C14 0.068(2) 0.057(2) 0.073(2) -0.0098(18) 0.0129(18) 0.0041(16)
C33 0.067(2) 0.072(3) 0.074(3) 0.005(2) 0.0079(19) -0.0008(17)
C36 0.103(4) 0.139(5) 0.092(4) -0.014(3) 0.053(3) -0.039(3)

loop_
_atom_type_symbol
_atom_type_description
_atom_type_scat_dispersion_real
_atom_type_scat_dispersion_imag
_atom_type_scat_source
C C 0.0181 0.0091 'International Tables Vol C Tables 4.2.6.8 and 6.1.1.4'
H H 0.0000 0.0000 'International Tables Vol C Tables 4.2.6.8 and 6.1.1.4'
O O 0.0492 0.0322 'International Tables Vol C Tables 4.2.6.8 and 6.1.1.4'

loop_
_geom_angle_atom_site_label_1
_geom_angle_atom_site_label_2
_geom_angle_atom_site_label_3
_geom_angle
C15 C13 C12 122.2(3)
C15 C13 C14 125.5(3)
C14 C13 C12 112.3(3)
O4 C16 C15 123.3(3)
O4 C16 O5 120.9(3)
O5 C16 C15 115.8(3)
C34 C32 C30 122.3(3)
C34 C32 C33 124.5(3)
C33 C32 C30 113.3(3)
C13 C15 C16 126.6(3)
C32 C34 C35 128.3(3)
C4 C5 C6 108.4(3)
C4 C5 C11 109.4(3)
C4 C5 C10 111.2(3)
C11 C5 C6 109.7(3)
C11 C5 C10 104.4(3)
C10 C5 C6 113.7(3)
C13 C12 C11 117.5(3)
C23 C24 C19 116.2(3)
C28 C24 C19 109.3(3)
C28 C24 C23 114.5(3)
C32 C30 C31 117.4(3)
O9 C35 C34 125.1(4)
O9 C35 O10 121.4(4)
O10 C35 C34 113.5(3)
C5 C6 C1 115.2(3)
C17 C6 C5 115.2(3)
C17 C6 C1 109.4(3)
C30 C31 C23 116.0(3)
O6 C26 C19 120.5(3)
O6 C26 C27 118.5(4)
C27 C26 C19 121.0(3)
C26 C19 C24 107.9(3)
C20 C19 C24 109.6(3)
C20 C19 C26 105.9(3)
C25 C19 C24 114.5(3)
C25 C19 C26 108.7(3)
C25 C19 C20 109.8(3)
C3 C4 C5 112.0(3)
C3 C4 C9 110.2(3)
C9 C4 C5 115.0(4)
C31 C23 C24 108.7(3)
C22 C23 C24 108.3(3)
C22 C23 C31 109.8(3)
C37 C23 C24 113.4(3)
C37 C23 C31 105.4(3)
C37 C23 C22 111.2(4)
C12 C11 C5 116.7(3)
C18 C17 C6 116.8(3)
O2 C18 C17 118.1(3)
O3 C18 O2 121.9(4)
O3 C18 C17 119.9(4)
C21 C20 C19 113.0(3)
C7 C1 C6 108.3(3)
C7 C1 C2 106.4(3)
C2 C1 C6 109.9(3)
C44 C1 C6 113.7(3)
C44 C1 C7 108.6(4)
C44 C1 C2 109.7(3)
C21 C22 C23 113.2(3)
C21 C22 C36 110.4(4)
C36 C22 C23 114.6(4)
O7 C29 C28 118.1(3)
O8 C29 O7 122.9(3)
O8 C29 C28 119.0(3)
O1 C7 C1 120.2(6)
O1 C7 C8 119.0(5)
C8 C7 C1 120.8(3)
C2 C3 C4 111.3(3)
C29 C28 C24 116.8(3)
C3 C2 C1 113.0(3)
C20 C21 C22 110.5(3)

loop_
_geom_bond_atom_site_label_1
_geom_bond_atom_site_label_2
_geom_bond_distance
O4 C16 1.249(5)
O7 C29 1.270(4)
O2 C18 1.281(5)
C13 C15 1.331(5)
C13 C12 1.504(5)
C13 C14 1.485(5)
O8 C29 1.246(4)
C16 C15 1.462(5)
C16 O5 1.284(5)
O9 C35 1.235(5)
C32 C34 1.339(6)
C32 C30 1.504(5)
C32 C33 1.489(6)
C34 C35 1.456(5)
O3 C18 1.232(5)
C5 C6 1.559(5)
C5 C4 1.553(5)
C5 C11 1.557(5)
C5 C10 1.558(5)
C12 C11 1.519(5)
C24 C19 1.570(4)
C24 C23 1.567(5)
C24 C28 1.544(5)
C30 C31 1.518(5)
O6 C26 1.207(5)
C35 O10 1.303(6)
C6 C17 1.536(5)
C6 C1 1.567(5)
C31 C23 1.558(5)
C26 C19 1.543(5)
C26 C27 1.491(6)
C19 C20 1.538(5)
C19 C25 1.526(5)
C4 C3 1.533(6)
C4 C9 1.534(6)
C23 C22 1.557(6)
C23 C37 1.548(5)
C17 C18 1.502(5)
C20 C21 1.511(6)
C1 C7 1.542(7)
C1 C2 1.543(5)
C1 C44 1.539(6)
C22 C21 1.524(6)
C22 C36 1.529(6)
C29 C28 1.497(5)
C7 O1 1.194(6)
C7 C8 1.504(8)
C3 C2 1.495(6)
